data_7719963
loop_
_publ_author_name
'Ferrari-Argach\'a, Carolina'
'Valiero, Santiago'
'Rojas-Dotti, Carlos'
'Loaces, Aparicio'
'Chiozzone, Ra\'ul'
'Moliner, Fernando Nicol\'as'
'Suescun, Leopoldo'
'Cano, Joan'
'Lloret, Francesc'
'Mart\'inez-Lillo, Jos\'e'
'Gonz\'alez, Ricardo'

_publ_section_title
;
 Self-assembly of lanthanide-based Single-Ion Magnets (SIMs) into 1D
 networks via Re(IV)-based metalloligands
;
_journal_name_full 'Dalton Transactions'
_journal_paper_doi 10.1039/D5DT01890K
_journal_year 2025
_chemical_formula_sum 'C61 H97 Br10 Dy N6 O11 Re2'
_chemical_formula_weight 2424.44
_space_group_crystal_system monoclinic
_space_group_IT_number 14
_space_group_name_Hall '-P 2ybc'
_space_group_name_H-M_alt 'P 1 21/c 1'
_atom_sites_solution_hydrogens geom
_audit_creation_method SHELXL-2018/3
_audit_update_record
;
2025-11-17 deposited with the CCDC.	2025-12-01 downloaded from the CCDC.
;
_cell_angle_alpha 90
_cell_angle_beta 113.833(6)
_cell_angle_gamma 90
_cell_formula_units_Z 4
_cell_length_a 18.4013(8)
_cell_length_b 35.5993(10)
_cell_length_c 15.7948(8)
_cell_measurement_reflns_used 1676
_cell_measurement_temperature 293(2)
_cell_measurement_theta_max 26.40
_cell_measurement_theta_min 2.60
_cell_volume 9464.5(8)
_computing_data_collection 'APEX3 (Bruker, 2016)'
_computing_data_reduction 'APEX3 (Bruker, 2016)'
_computing_molecular_graphics 'SHELXLE 2011 (Sheldrick, 2008)'
_computing_publication_material 'SHELXLE 2011 (Sheldrick, 2008)'
_computing_structure_refinement 'SHELXL-2018/3 (Sheldrick, 2018)'
_computing_structure_solution 'SHELXT 2014/5 (Sheldrick, 2014)'
_diffrn_ambient_temperature 293(2)
_diffrn_measured_fraction_theta_full 0.998
_diffrn_measured_fraction_theta_max 0.998
_diffrn_measurement_device_type 'Rigaku Oxford Diffraction SuperNova'
_diffrn_radiation_type MoK\a
_diffrn_radiation_wavelength 0.71073
_diffrn_reflns_av_R_equivalents 0.0948
_diffrn_reflns_av_unetI/netI 0.0797
_diffrn_reflns_Laue_measured_fraction_full 0.998
_diffrn_reflns_Laue_measured_fraction_max 0.998
_diffrn_reflns_limit_h_max 22
_diffrn_reflns_limit_h_min -22
_diffrn_reflns_limit_k_max 42
_diffrn_reflns_limit_k_min -42
_diffrn_reflns_limit_l_max 18
_diffrn_reflns_limit_l_min -19
_diffrn_reflns_number 86660
_diffrn_reflns_point_group_measured_fraction_full 0.998
_diffrn_reflns_point_group_measured_fraction_max 0.998
_diffrn_reflns_theta_full 25.242
_diffrn_reflns_theta_max 25.350
_diffrn_reflns_theta_min 2.789
_exptl_absorpt_coefficient_mu 7.615
_exptl_absorpt_correction_T_max 0.971
_exptl_absorpt_correction_T_min 0.966
_exptl_absorpt_correction_type multi-scan
_exptl_absorpt_process_details SADABS
_exptl_crystal_colour orange
_exptl_crystal_density_diffrn 1.701
_exptl_crystal_description block
_exptl_crystal_F_000 5234
_refine_diff_density_max 1.592
_refine_diff_density_min -1.759
_refine_diff_density_rms 0.192
_refine_ls_extinction_method none
_refine_ls_goodness_of_fit_ref 1.071
_refine_ls_hydrogen_treatment constr
_refine_ls_matrix_type full
_refine_ls_number_parameters 1024
_refine_ls_number_reflns 17305
_refine_ls_number_restraints 1036
_refine_ls_restrained_S_all 1.051
_refine_ls_R_factor_all 0.1021
_refine_ls_R_factor_gt 0.0696
_refine_ls_shift/su_max 0.001
_refine_ls_shift/su_mean 0.000
_refine_ls_structure_factor_coef Fsqd
_refine_ls_weighting_details 'w=1/[\s^2^(Fo^2^)+(0.0187P)^2^+176.7990P] where P=(Fo^2^+2Fc^2^)/3'
_refine_ls_weighting_scheme calc
_refine_ls_wR_factor_gt 0.1244
_refine_ls_wR_factor_ref 0.1361
_reflns_Friedel_coverage 0.000
_reflns_number_gt 12508
_reflns_number_total 17305
_reflns_threshold_expression 'I > 2\s(I)'
_cod_data_source_file d5dt01890k2.cif
_cod_data_source_block 2407412
_cod_depositor_comments
;
The following automatic conversions were performed:

data item '_exptl_absorpt_correction_type' value 'multi scan' was
changed to 'multi-scan' in accordance with the
/home/data/users/saulius/crontab/automatic-downloads/rss-feeds/RSC/lib/dictionaries/cif_core.dic
dictionary named 'cif_core.dic' version 2.4.2 last updated on
2011-04-26.

Automatic conversion script
Id: cif_fix_values 8170 2020-07-09 18:12:32Z antanas 
;
_cod_original_sg_symbol_H-M 'P 21/c'
_cod_database_code 7719963
_shelx_shelxl_version_number 2018/3
_shelx_space_group_comment
;
The symmetry employed for this shelxl refinement is uniquely defined
by the following loop, which should always be used as a source of
symmetry information in preference to the above space-group names.
They are only intended as comments.
;

loop_
_space_group_symop_operation_xyz
'x, y, z'
'-x, y+1/2, -z+1/2'
'-x, -y, -z'
'x, -y-1/2, z-1/2'

loop_
_atom_site_label
_atom_site_type_symbol
_atom_site_fract_x
_atom_site_fract_y
_atom_site_fract_z
_atom_site_U_iso_or_equiv
_atom_site_adp_type
_atom_site_occupancy
_atom_site_site_symmetry_order
_atom_site_calc_flag
_atom_site_refinement_flags_posn
_atom_site_refinement_flags_adp
_atom_site_refinement_flags_occupancy
_atom_site_disorder_assembly
_atom_site_disorder_group
Dy1 Dy 0.29002(3) 0.50573(2) 0.55781(4) 0.02211(13) Uani 1 1 d . . . . .
Re1 Re 0.51250(3) 0.30888(2) 0.67016(4) 0.03221(13) Uani 1 1 d . . . . .
Br1 Br 0.36753(6) 0.30604(3) 0.57509(8) 0.0301(3) Uani 1 1 d . . . . .
Br2 Br 0.48721(8) 0.34621(4) 0.78884(10) 0.0465(3) Uani 1 1 d . . . . .
Br3 Br 0.65921(8) 0.31553(5) 0.76142(13) 0.0684(5) Uani 1 1 d . . . . .
Br4 Br 0.53734(9) 0.27822(4) 0.54264(13) 0.0609(5) Uani 1 1 d . . . . .
Br5 Br 0.51051(8) 0.24935(4) 0.74913(13) 0.0622(5) Uani 1 1 d . . . . .
Re2 Re -0.02141(3) 0.66594(2) 0.63613(4) 0.03673(14) Uani 1 1 d . . . . .
Br6 Br -0.05585(9) 0.62377(5) 0.74088(10) 0.0591(4) Uani 1 1 d . . . . .
Br7 Br 0.12208(7) 0.66071(5) 0.74128(12) 0.0673(5) Uani 1 1 d . . . . .
Br8 Br 0.01258(9) 0.70326(4) 0.52278(13) 0.0602(5) Uani 1 1 d . . . . .
Br9 Br -0.16367(7) 0.66770(4) 0.52749(9) 0.0385(3) Uani 1 1 d . . . . .
Br10 Br -0.03360(8) 0.72289(5) 0.71889(12) 0.0683(5) Uani 1 1 d . . . . .
N1 N 0.5154(5) 0.3629(2) 0.6043(6) 0.023(2) Uani 1 1 d . U . . .
C1 C 0.4594(6) 0.3889(3) 0.5917(7) 0.024(2) Uani 1 1 d . U . . .
H1 H 0.415347 0.382598 0.603608 0.028 Uiso 1 1 calc R U . . .
C2 C 0.4652(6) 0.4247(3) 0.5614(8) 0.023(2) Uani 1 1 d . U . . .
C6 C 0.4038(6) 0.4532(3) 0.5561(8) 0.024(2) Uani 1 1 d . U . . .
O1 O 0.3348(4) 0.4428(2) 0.5424(5) 0.0296(18) Uani 1 1 d . U . . .
O2 O 0.4223(4) 0.4872(2) 0.5667(6) 0.0328(19) Uani 1 1 d . U . . .
C3 C 0.5291(6) 0.4339(3) 0.5394(8) 0.026(3) Uani 1 1 d . U . . .
H3 H 0.534805 0.457848 0.519480 0.032 Uiso 1 1 calc R U . . .
C4 C 0.5843(6) 0.4056(3) 0.5485(8) 0.025(2) Uani 1 1 d . U . . .
C7 C 0.6530(6) 0.4126(3) 0.5226(8) 0.028(3) Uani 1 1 d . U . . .
O3 O 0.6566(4) 0.4431(2) 0.4862(6) 0.0302(18) Uani 1 1 d . U . . .
O4 O 0.7041(5) 0.3864(2) 0.5428(7) 0.041(2) Uani 1 1 d . U . . .
C5 C 0.5763(6) 0.3715(3) 0.5815(7) 0.021(2) Uani 1 1 d . U . . .
H5 H 0.614541 0.353225 0.588808 0.026 Uiso 1 1 calc R U . . .
N2 N -0.0075(5) 0.6152(2) 0.5653(6) 0.026(2) Uani 1 1 d . U . . .
C8 C -0.0625(6) 0.5889(3) 0.5348(7) 0.022(2) Uani 1 1 d . U . . .
H8 H -0.108181 0.591434 0.545829 0.026 Uiso 1 1 calc R U . . .
C9 C -0.0548(6) 0.5577(3) 0.4870(7) 0.018(2) Uani 1 1 d . U . . .
C13 C -0.1222(6) 0.5298(3) 0.4478(7) 0.020(2) Uani 1 1 d . U . . .
O5 O -0.1772(4) 0.53161(19) 0.4746(5) 0.0221(16) Uani 1 1 d . U . . .
O6 O -0.1183(4) 0.5073(2) 0.3875(5) 0.0283(18) Uani 1 1 d . U . . .
C10 C 0.0148(6) 0.5531(3) 0.4736(7) 0.019(2) Uani 1 1 d . U . . .
H10 H 0.022139 0.532032 0.443154 0.023 Uiso 1 1 calc R U . . .
C11 C 0.0725(6) 0.5802(3) 0.5061(7) 0.022(2) Uani 1 1 d . U . . .
C14 C 0.1496(6) 0.5771(3) 0.4953(8) 0.025(2) Uani 1 1 d . U . . .
O7 O 0.1725(4) 0.54612(19) 0.4809(5) 0.0224(16) Uani 1 1 d . U . . .
O8 O 0.1865(5) 0.6082(2) 0.5025(7) 0.043(2) Uani 1 1 d . U . . .
C12 C 0.0589(6) 0.6117(3) 0.5488(8) 0.030(3) Uani 1 1 d . U . . .
H12 H 0.096246 0.630988 0.566555 0.036 Uiso 1 1 calc R U . . .
C15 C 0.2911(7) 0.5263(4) 0.7599(9) 0.041(3) Uani 1 1 d . U . . .
O9 O 0.2412(4) 0.5329(2) 0.6662(5) 0.0304(18) Uani 1 1 d . U . . .
O10 O 0.2617(6) 0.5403(3) 0.8214(7) 0.060(2) Uani 1 1 d D U . . .
C26 C 0.2298(15) 0.5761(6) 0.8041(15) 0.070(4) Uani 0.673(6) 1 d D U P A 1
H26A H 0.188034 0.578466 0.742498 0.084 Uiso 0.673(6) 1 calc R U P A 1
H26B H 0.269984 0.595181 0.813788 0.084 Uiso 0.673(6) 1 calc R U P A 1
C27 C 0.1928(19) 0.5765(9) 0.891(2) 0.112(8) Uani 0.673(6) 1 d D U P A 1
H27A H 0.144067 0.562463 0.870470 0.168 Uiso 0.673(6) 1 calc R U P A 1
H27B H 0.183023 0.601910 0.903740 0.168 Uiso 0.673(6) 1 calc R U P A 1
H27C H 0.231021 0.565238 0.946406 0.168 Uiso 0.673(6) 1 calc R U P A 1
C26A C 0.1815(15) 0.5454(16) 0.799(2) 0.072(5) Uani 0.327(6) 1 d D U P A 2
H26C H 0.149001 0.526882 0.755119 0.086 Uiso 0.327(6) 1 calc R U P A 2
H26D H 0.163834 0.570470 0.775969 0.086 Uiso 0.327(6) 1 calc R U P A 2
C27A C 0.183(3) 0.538(2) 0.910(3) 0.110(11) Uani 0.327(6) 1 d D U P A 2
H27D H 0.172927 0.512380 0.917941 0.166 Uiso 0.327(6) 1 calc R U P A 2
H27E H 0.142887 0.553609 0.917633 0.166 Uiso 0.327(6) 1 calc R U P A 2
H27F H 0.234244 0.545249 0.956449 0.166 Uiso 0.327(6) 1 calc R U P A 2
C16 C 0.3010(7) 0.4837(4) 0.7776(9) 0.040(3) Uani 1 1 d . . . . .
C17 C 0.3032(8) 0.4664(4) 0.8583(9) 0.048(4) Uani 1 1 d . . . . .
H17 H 0.297907 0.480448 0.905200 0.057 Uiso 1 1 calc R U . . .
C18 C 0.3132(8) 0.4284(4) 0.8659(9) 0.047(4) Uani 1 1 d . . . . .
H18 H 0.314077 0.415768 0.917808 0.057 Uiso 1 1 calc R U . . .
C19 C 0.3219(8) 0.4092(4) 0.7955(11) 0.053(4) Uani 1 1 d . . . . .
H19 H 0.329073 0.383295 0.799712 0.064 Uiso 1 1 calc R U . . .
C20 C 0.3203(7) 0.4275(3) 0.7199(10) 0.040(3) Uani 1 1 d . . . . .
H20 H 0.326607 0.413760 0.673316 0.048 Uiso 1 1 calc R U . . .
N3 N 0.3100(6) 0.4650(3) 0.7092(7) 0.034(2) Uani 1 1 d . . . . .
C21 C 0.3717(6) 0.5420(3) 0.7741(8) 0.029(3) Uani 1 1 d . . . . .
C22 C 0.4225(8) 0.5567(4) 0.8620(10) 0.054(4) Uani 1 1 d . . . . .
H22 H 0.406551 0.558523 0.910729 0.065 Uiso 1 1 calc R U . . .
C23 C 0.4975(8) 0.5683(4) 0.8705(9) 0.049(4) Uani 1 1 d . . . . .
H23 H 0.533005 0.578607 0.925828 0.059 Uiso 1 1 calc R U . . .
C24 C 0.5183(8) 0.5645(4) 0.7994(9) 0.049(4) Uani 1 1 d . . . . .
H24 H 0.568590 0.572117 0.805641 0.059 Uiso 1 1 calc R U . . .
C25 C 0.4662(7) 0.5493(4) 0.7164(10) 0.047(4) Uani 1 1 d . . . . .
H25 H 0.482065 0.547139 0.667678 0.057 Uiso 1 1 calc R U . . .
N4 N 0.3931(5) 0.5376(3) 0.7042(7) 0.032(2) Uani 1 1 d . . . . .
O11 O 0.2556(5) 0.4962(2) 0.3981(6) 0.047(2) Uani 0.606(17) 1 d D U P B 1
H11A H 0.281332 0.505648 0.371557 0.070 Uiso 0.606(17) 1 calc R U P B 1
C28A C 0.2113(15) 0.4612(7) 0.3439(18) 0.057(4) Uani 0.606(17) 1 d . U P B 1
H28I H 0.157343 0.464503 0.338721 0.068 Uiso 0.606(17) 1 calc R U P B 1
H28J H 0.208792 0.465078 0.282020 0.068 Uiso 0.606(17) 1 calc R U P B 1
C29 C 0.2259(15) 0.4207(6) 0.3598(19) 0.064(7) Uani 0.606(17) 1 d D U P B 1
H29F H 0.177785 0.408403 0.354691 0.096 Uiso 0.606(17) 1 calc R U P B 1
H29G H 0.266432 0.416580 0.420653 0.096 Uiso 0.606(17) 1 calc R U P B 1
H29H H 0.242885 0.410517 0.314518 0.096 Uiso 0.606(17) 1 calc R U P B 1
O11A O 0.2556(5) 0.4962(2) 0.3981(6) 0.047(2) Uani 0.394(17) 1 d D U P B 2
H11B H 0.288778 0.509983 0.391749 0.070 Uiso 0.394(17) 1 calc R U P B 2
C28 C 0.200(2) 0.4845(12) 0.3096(19) 0.063(4) Uani 0.394(17) 1 d D U P B 2
H28B H 0.219191 0.459939 0.302356 0.075 Uiso 0.394(17) 1 calc R U P B 2
H28C H 0.211769 0.500760 0.267599 0.075 Uiso 0.394(17) 1 calc R U P B 2
C29A C 0.1096(18) 0.4800(11) 0.261(2) 0.072(8) Uani 0.394(17) 1 d D U P B 2
H29A H 0.091768 0.487847 0.198066 0.108 Uiso 0.394(17) 1 calc R U P B 2
H29B H 0.084658 0.495199 0.292285 0.108 Uiso 0.394(17) 1 calc R U P B 2
H29C H 0.095777 0.454137 0.263673 0.108 Uiso 0.394(17) 1 calc R U P B 2
N5 N 0.2633(4) 0.24382(15) 0.2722(4) 0.0365(19) Uani 1 1 d D U . . .
C32 C 0.3397(6) 0.2222(4) 0.3255(7) 0.054(3) Uani 1 1 d D U . . .
H32A H 0.338455 0.198954 0.292850 0.065 Uiso 1 1 calc R U . . .
H32B H 0.384206 0.236885 0.325767 0.065 Uiso 1 1 calc R U . . .
C33 C 0.3543(8) 0.2128(4) 0.4241(7) 0.075(4) Uani 1 1 d D U . . .
H33A H 0.368590 0.235764 0.460315 0.090 Uiso 1 1 calc R U . C 1
H33B H 0.304999 0.203793 0.425294 0.090 Uiso 1 1 calc R U . C 1
C34 C 0.4166(12) 0.1847(5) 0.4689(10) 0.077(5) Uani 0.65(2) 1 d D U P D 1
H34A H 0.466741 0.194716 0.472432 0.092 Uiso 0.65(2) 1 calc R U P D 1
H34B H 0.404717 0.162590 0.429537 0.092 Uiso 0.65(2) 1 calc R U P D 1
C35 C 0.4271(16) 0.1725(6) 0.5645(10) 0.082(7) Uani 0.65(2) 1 d D U P D 1
H35A H 0.454117 0.191887 0.608187 0.124 Uiso 0.65(2) 1 calc R U P D 1
H35B H 0.457899 0.149825 0.580859 0.124 Uiso 0.65(2) 1 calc R U P D 1
H35C H 0.375974 0.168071 0.565477 0.124 Uiso 0.65(2) 1 calc R U P D 1
C34A C 0.356(3) 0.1731(4) 0.4505(13) 0.075(6) Uani 0.35(2) 1 d D U P D 2
H34C H 0.390177 0.159592 0.427439 0.090 Uiso 0.35(2) 1 calc R U P D 2
H34D H 0.302925 0.162901 0.419506 0.090 Uiso 0.35(2) 1 calc R U P D 2
C35A C 0.384(3) 0.1654(7) 0.5526(15) 0.074(8) Uani 0.35(2) 1 d D U P D 2
H35D H 0.399463 0.188566 0.586254 0.111 Uiso 0.35(2) 1 calc R U P D 2
H35E H 0.429504 0.148840 0.571949 0.111 Uiso 0.35(2) 1 calc R U P D 2
H35F H 0.342549 0.153788 0.564772 0.111 Uiso 0.35(2) 1 calc R U P D 2
C36 C 0.1917(5) 0.2223(2) 0.2713(8) 0.038(2) Uani 1 1 d D U . . .
H36A H 0.194381 0.221796 0.333924 0.045 Uiso 1 1 calc R U . . .
H36B H 0.144157 0.236101 0.233506 0.045 Uiso 1 1 calc R U . . .
C37 C 0.1831(7) 0.1825(3) 0.2360(10) 0.046(3) Uani 1 1 d D U . . .
H37A H 0.178187 0.182701 0.172456 0.055 Uiso 1 1 calc R U . . .
H37B H 0.230719 0.168488 0.272651 0.055 Uiso 1 1 calc R U . . .
C38 C 0.1129(8) 0.1632(3) 0.2400(12) 0.070(4) Uani 1 1 d D U . . .
H38A H 0.065744 0.177954 0.205983 0.084 Uiso 1 1 calc R U . . .
H38B H 0.119202 0.161968 0.303915 0.084 Uiso 1 1 calc R U . . .
C39 C 0.1006(9) 0.1239(3) 0.2006(12) 0.081(5) Uani 1 1 d D U . . .
H39A H 0.128137 0.121215 0.160660 0.121 Uiso 1 1 calc R U . . .
H39B H 0.044928 0.119528 0.165914 0.121 Uiso 1 1 calc R U . . .
H39C H 0.121053 0.106059 0.250208 0.121 Uiso 1 1 calc R U . . .
C40 C 0.2550(7) 0.2488(3) 0.1728(6) 0.046(3) Uani 1 1 d D U . . .
H40A H 0.303254 0.260221 0.174099 0.056 Uiso 1 1 calc R U . . .
H40B H 0.250369 0.224125 0.144920 0.056 Uiso 1 1 calc R U . . .
C41 C 0.1853(8) 0.2722(4) 0.1123(7) 0.067(3) Uani 1 1 d D U . . .
H41A H 0.136918 0.259986 0.108135 0.081 Uiso 1 1 calc R U . . .
H41B H 0.188283 0.296351 0.142086 0.081 Uiso 1 1 calc R U . . .
C42 C 0.1796(10) 0.2789(5) 0.0178(8) 0.091(4) Uani 1 1 d D U . . .
H42A H 0.177465 0.254729 -0.011484 0.110 Uiso 1 1 calc R U . . .
H42B H 0.227898 0.291341 0.022184 0.110 Uiso 1 1 calc R U . . .
C43 C 0.1098(13) 0.3020(6) -0.0443(10) 0.138(8) Uani 1 1 d D U . . .
H43A H 0.063124 0.294546 -0.035503 0.207 Uiso 1 1 calc R U . . .
H43B H 0.101372 0.297962 -0.107667 0.207 Uiso 1 1 calc R U . . .
H43C H 0.120278 0.328089 -0.029236 0.207 Uiso 1 1 calc R U . . .
C44 C 0.2653(7) 0.2819(2) 0.3169(8) 0.040(3) Uani 1 1 d D U . . .
H44A H 0.214697 0.294225 0.283955 0.047 Uiso 1 1 calc R U . . .
H44B H 0.271007 0.277800 0.380013 0.047 Uiso 1 1 calc R U . . .
C45 C 0.3306(7) 0.3079(2) 0.3189(10) 0.049(3) Uani 1 1 d D U . . .
H45A H 0.380485 0.299924 0.367311 0.059 Uiso 1 1 calc R U . . .
H45B H 0.335877 0.306234 0.260341 0.059 Uiso 1 1 calc R U . . .
C46 C 0.3153(8) 0.3478(3) 0.3356(11) 0.061(4) Uani 1 1 d D U . . .
H46A H 0.310651 0.349551 0.394469 0.074 Uiso 1 1 calc R U . . .
H46B H 0.265168 0.355730 0.287559 0.074 Uiso 1 1 calc R U . . .
C47 C 0.3803(10) 0.3740(4) 0.3365(13) 0.093(6) Uani 1 1 d D U . . .
H47A H 0.416866 0.360400 0.318500 0.140 Uiso 1 1 calc R U . . .
H47B H 0.408025 0.383909 0.397732 0.140 Uiso 1 1 calc R U . . .
H47C H 0.357321 0.394226 0.293922 0.140 Uiso 1 1 calc R U . . .
N6 N 0.2273(4) 0.74727(14) 0.4749(5) 0.0432(13) Uani 0.673(6) 1 d D U P A 1
C48 C 0.2192(7) 0.7210(3) 0.3955(8) 0.0440(19) Uani 0.673(6) 1 d D U P A 1
H48A H 0.212857 0.736280 0.342122 0.053 Uiso 0.673(6) 1 calc R U P A 1
H48B H 0.268690 0.707289 0.412794 0.053 Uiso 0.673(6) 1 calc R U P A 1
C49 C 0.1524(8) 0.6929(4) 0.3664(10) 0.047(2) Uani 0.673(6) 1 d D U P A 1
H49A H 0.155797 0.678806 0.420385 0.057 Uiso 0.673(6) 1 calc R U P A 1
H49B H 0.102312 0.706427 0.343256 0.057 Uiso 0.673(6) 1 calc R U P A 1
C50 C 0.1518(9) 0.6663(4) 0.2947(10) 0.052(3) Uani 0.673(6) 1 d D U P A 1
H50A H 0.203283 0.654029 0.316869 0.062 Uiso 0.673(6) 1 calc R U P A 1
H50B H 0.146006 0.680549 0.240074 0.062 Uiso 0.673(6) 1 calc R U P A 1
C51 C 0.0889(10) 0.6362(4) 0.2660(13) 0.064(4) Uani 0.673(6) 1 d D U P A 1
H51A H 0.093150 0.621880 0.319297 0.097 Uiso 0.673(6) 1 calc R U P A 1
H51B H 0.096084 0.619920 0.221574 0.097 Uiso 0.673(6) 1 calc R U P A 1
H51C H 0.037356 0.647680 0.238863 0.097 Uiso 0.673(6) 1 calc R U P A 1
C52 C 0.2394(8) 0.7255(3) 0.5620(7) 0.0435(19) Uani 0.673(6) 1 d D U P A 1
H52A H 0.254458 0.743165 0.613023 0.052 Uiso 0.673(6) 1 calc R U P A 1
H52B H 0.188884 0.714611 0.554451 0.052 Uiso 0.673(6) 1 calc R U P A 1
C53 C 0.3006(9) 0.6946(4) 0.5884(8) 0.045(2) Uani 0.673(6) 1 d D U P A 1
H53A H 0.282927 0.675032 0.541661 0.054 Uiso 0.673(6) 1 calc R U P A 1
H53B H 0.350307 0.704543 0.590378 0.054 Uiso 0.673(6) 1 calc R U P A 1
C54 C 0.3139(9) 0.6781(4) 0.6803(8) 0.047(3) Uani 0.673(6) 1 d D U P A 1
H54A H 0.263671 0.668886 0.678567 0.056 Uiso 0.673(6) 1 calc R U P A 1
H54B H 0.332602 0.697623 0.726983 0.056 Uiso 0.673(6) 1 calc R U P A 1
C55 C 0.3732(10) 0.6463(4) 0.7078(11) 0.056(4) Uani 0.673(6) 1 d D U P A 1
H55A H 0.349185 0.624378 0.672147 0.084 Uiso 0.673(6) 1 calc R U P A 1
H55B H 0.389396 0.640952 0.772436 0.084 Uiso 0.673(6) 1 calc R U P A 1
H55C H 0.418716 0.653430 0.696328 0.084 Uiso 0.673(6) 1 calc R U P A 1
C56 C 0.3012(6) 0.7712(4) 0.4958(8) 0.0452(19) Uani 0.673(6) 1 d D U P A 1
H56A H 0.305117 0.788828 0.544196 0.054 Uiso 0.673(6) 1 calc R U P A 1
H56B H 0.347167 0.754803 0.520520 0.054 Uiso 0.673(6) 1 calc R U P A 1
C57 C 0.3062(8) 0.7930(4) 0.4166(8) 0.050(2) Uani 0.673(6) 1 d D U P A 1
H57A H 0.313892 0.775520 0.373962 0.060 Uiso 0.673(6) 1 calc R U P A 1
H57B H 0.255864 0.805687 0.383746 0.060 Uiso 0.673(6) 1 calc R U P A 1
C58 C 0.3703(8) 0.8212(3) 0.4445(12) 0.054(3) Uani 0.673(6) 1 d D U P A 1
H58A H 0.383145 0.826096 0.391747 0.064 Uiso 0.673(6) 1 calc R U P A 1
H58B H 0.417078 0.810176 0.492495 0.064 Uiso 0.673(6) 1 calc R U P A 1
C59 C 0.3544(12) 0.8582(4) 0.4796(15) 0.067(4) Uani 0.673(6) 1 d D U P A 1
H59A H 0.321906 0.873554 0.428223 0.100 Uiso 0.673(6) 1 calc R U P A 1
H59B H 0.403817 0.870827 0.513618 0.100 Uiso 0.673(6) 1 calc R U P A 1
H59C H 0.327264 0.853991 0.519483 0.100 Uiso 0.673(6) 1 calc R U P A 1
C60 C 0.1530(6) 0.7712(3) 0.4423(8) 0.0462(19) Uani 0.673(6) 1 d D U P A 1
H60A H 0.142811 0.780338 0.380638 0.055 Uiso 0.673(6) 1 calc R U P A 1
H60B H 0.108709 0.755236 0.437179 0.055 Uiso 0.673(6) 1 calc R U P A 1
C61 C 0.1543(7) 0.8045(4) 0.5020(11) 0.051(2) Uani 0.673(6) 1 d D U P A 1
H61A H 0.169689 0.796148 0.565394 0.061 Uiso 0.673(6) 1 calc R U P A 1
H61B H 0.193682 0.822394 0.501082 0.061 Uiso 0.673(6) 1 calc R U P A 1
C62 C 0.0751(7) 0.8232(4) 0.4692(13) 0.054(3) Uani 0.673(6) 1 d D U P A 1
H62A H 0.038073 0.806626 0.480359 0.065 Uiso 0.673(6) 1 calc R U P A 1
H62B H 0.055629 0.827264 0.402998 0.065 Uiso 0.673(6) 1 calc R U P A 1
C63 C 0.0775(11) 0.8603(4) 0.5163(14) 0.068(4) Uani 0.673(6) 1 d D U P A 1
H63A H 0.131467 0.866391 0.555698 0.102 Uiso 0.673(6) 1 calc R U P A 1
H63B H 0.046653 0.858555 0.552781 0.102 Uiso 0.673(6) 1 calc R U P A 1
H63C H 0.055802 0.879568 0.470410 0.102 Uiso 0.673(6) 1 calc R U P A 1
N6A N 0.2273(4) 0.74727(14) 0.4749(5) 0.0432(13) Uani 0.327(6) 1 d D U P A 2
C48A C 0.1652(7) 0.7212(5) 0.4074(11) 0.045(2) Uani 0.327(6) 1 d D U P A 2
H48C H 0.140859 0.706879 0.441354 0.054 Uiso 0.327(6) 1 calc R U P A 2
H48D H 0.123882 0.736422 0.362309 0.054 Uiso 0.327(6) 1 calc R U P A 2
C49A C 0.1958(10) 0.6941(5) 0.3563(12) 0.048(2) Uani 0.327(6) 1 d D U P A 2
H49C H 0.242626 0.704887 0.351958 0.058 Uiso 0.327(6) 1 calc R U P A 2
H49D H 0.212073 0.671147 0.392162 0.058 Uiso 0.327(6) 1 calc R U P A 2
C50A C 0.1381(13) 0.6845(6) 0.2624(10) 0.052(3) Uani 0.327(6) 1 d D U P A 2
H50C H 0.167502 0.675826 0.227110 0.063 Uiso 0.327(6) 1 calc R U P A 2
H50D H 0.110747 0.707365 0.233121 0.063 Uiso 0.327(6) 1 calc R U P A 2
C51A C 0.0765(14) 0.6554(8) 0.255(2) 0.060(5) Uani 0.327(6) 1 d D U P A 2
H51D H 0.099672 0.630795 0.261516 0.090 Uiso 0.327(6) 1 calc R U P A 2
H51E H 0.032957 0.657311 0.195115 0.090 Uiso 0.327(6) 1 calc R U P A 2
H51F H 0.057554 0.659420 0.302304 0.090 Uiso 0.327(6) 1 calc R U P A 2
C52A C 0.2951(7) 0.7251(5) 0.5456(13) 0.044(2) Uani 0.327(6) 1 d D U P A 2
H52C H 0.326199 0.714363 0.514555 0.053 Uiso 0.327(6) 1 calc R U P A 2
H52D H 0.329193 0.742511 0.591773 0.053 Uiso 0.327(6) 1 calc R U P A 2
C53A C 0.2731(9) 0.6938(6) 0.5953(16) 0.046(2) Uani 0.327(6) 1 d D U P A 2
H53C H 0.242751 0.704026 0.627783 0.055 Uiso 0.327(6) 1 calc R U P A 2
H53D H 0.239863 0.675740 0.550296 0.055 Uiso 0.327(6) 1 calc R U P A 2
C54A C 0.3450(11) 0.6743(6) 0.6627(16) 0.048(3) Uani 0.327(6) 1 d D U P A 2
H54C H 0.370721 0.690491 0.716022 0.058 Uiso 0.327(6) 1 calc R U P A 2
H54D H 0.382141 0.670242 0.634138 0.058 Uiso 0.327(6) 1 calc R U P A 2
C55A C 0.3263(16) 0.6371(5) 0.695(2) 0.053(5) Uani 0.327(6) 1 d D U P A 2
H55D H 0.304524 0.641381 0.740088 0.079 Uiso 0.327(6) 1 calc R U P A 2
H55E H 0.374104 0.622570 0.722294 0.079 Uiso 0.327(6) 1 calc R U P A 2
H55F H 0.288415 0.623775 0.643164 0.079 Uiso 0.327(6) 1 calc R U P A 2
C56A C 0.260(2) 0.7724(11) 0.427(3) 0.045(2) Uani 0.327(6) 1 d . U P A 2
H56C H 0.216445 0.782871 0.373683 0.055 Uiso 0.327(6) 1 calc R U P A 2
H56D H 0.292473 0.757726 0.403422 0.055 Uiso 0.327(6) 1 calc R U P A 2
C57A C 0.313(2) 0.8062(12) 0.488(3) 0.049(2) Uani 0.327(6) 1 d . U P A 2
H57C H 0.282274 0.819024 0.517066 0.059 Uiso 0.327(6) 1 calc R U P A 2
H57D H 0.359502 0.795719 0.536708 0.059 Uiso 0.327(6) 1 calc R U P A 2
C58A C 0.338(3) 0.8338(13) 0.437(3) 0.053(3) Uani 0.327(6) 1 d . U P A 2
H58C H 0.332229 0.819585 0.382430 0.063 Uiso 0.327(6) 1 calc R U P A 2
H58D H 0.293040 0.850885 0.416063 0.063 Uiso 0.327(6) 1 calc R U P A 2
C59A C 0.394(3) 0.8558(14) 0.444(3) 0.063(5) Uani 0.327(6) 1 d . U P A 2
H59D H 0.413474 0.867932 0.503757 0.094 Uiso 0.327(6) 1 calc R U P A 2
H59E H 0.375184 0.874455 0.396459 0.094 Uiso 0.327(6) 1 calc R U P A 2
H59F H 0.436406 0.841793 0.438507 0.094 Uiso 0.327(6) 1 calc R U P A 2
C60A C 0.189(2) 0.7672(12) 0.534(3) 0.045(2) Uani 0.327(6) 1 d . U P A 2
H60C H 0.229597 0.780538 0.584361 0.054 Uiso 0.327(6) 1 calc R U P A 2
H60D H 0.165821 0.748508 0.560266 0.054 Uiso 0.327(6) 1 calc R U P A 2
C61A C 0.122(3) 0.7960(13) 0.474(3) 0.050(2) Uani 0.327(6) 1 d . U P A 2
H61C H 0.078016 0.782862 0.426718 0.060 Uiso 0.327(6) 1 calc R U P A 2
H61D H 0.143125 0.814203 0.444310 0.060 Uiso 0.327(6) 1 calc R U P A 2
C62A C 0.093(3) 0.8163(13) 0.547(3) 0.054(3) Uani 0.327(6) 1 d . U P A 2
H62C H 0.137631 0.828987 0.594900 0.065 Uiso 0.327(6) 1 calc R U P A 2
H62D H 0.071487 0.798088 0.575903 0.065 Uiso 0.327(6) 1 calc R U P A 2
C63A C 0.025(3) 0.8470(13) 0.486(3) 0.061(5) Uani 0.327(6) 1 d . U P A 2
H63D H 0.043866 0.861535 0.447915 0.092 Uiso 0.327(6) 1 calc R U P A 2
H63E H 0.012900 0.863358 0.526853 0.092 Uiso 0.327(6) 1 calc R U P A 2
H63F H -0.022666 0.833827 0.446989 0.092 Uiso 0.327(6) 1 calc R U P A 2

loop_
_atom_site_aniso_label
_atom_site_aniso_U_11
_atom_site_aniso_U_22
_atom_site_aniso_U_33
_atom_site_aniso_U_23
_atom_site_aniso_U_13
_atom_site_aniso_U_12
Dy1 0.0116(2) 0.0209(3) 0.0385(3) 0.0012(2) 0.0150(2) -0.0006(2)
Re1 0.0162(2) 0.0260(2) 0.0603(3) 0.0160(2) 0.0216(2) 0.00520(19)
Br1 0.0177(6) 0.0289(6) 0.0477(7) 0.0066(5) 0.0171(5) -0.0011(5)
Br2 0.0451(8) 0.0495(8) 0.0472(8) 0.0065(6) 0.0210(7) -0.0089(6)
Br3 0.0159(7) 0.0866(12) 0.0951(13) 0.0554(10) 0.0145(8) 0.0047(7)
Br4 0.0560(9) 0.0338(7) 0.1261(15) -0.0139(8) 0.0712(10) -0.0041(7)
Br5 0.0358(8) 0.0415(8) 0.1188(14) 0.0452(9) 0.0409(9) 0.0138(6)
Re2 0.0113(2) 0.0438(3) 0.0527(3) -0.0247(3) 0.0106(2) 0.0003(2)
Br6 0.0510(9) 0.0866(11) 0.0434(9) -0.0151(8) 0.0228(7) 0.0007(8)
Br7 0.0141(6) 0.0852(11) 0.0825(11) -0.0588(9) -0.0014(7) 0.0061(7)
Br8 0.0478(9) 0.0341(7) 0.1182(14) -0.0098(8) 0.0538(10) -0.0033(6)
Br9 0.0136(6) 0.0520(8) 0.0469(8) -0.0173(6) 0.0091(5) 0.0048(5)
Br10 0.0263(7) 0.0764(11) 0.0866(12) -0.0542(9) 0.0068(8) 0.0134(7)
N1 0.016(4) 0.020(4) 0.037(5) 0.001(4) 0.016(4) 0.005(3)
C1 0.016(5) 0.027(5) 0.036(6) 0.009(4) 0.019(4) 0.003(4)
C2 0.012(5) 0.028(5) 0.031(6) 0.008(4) 0.009(4) 0.004(4)
C6 0.026(5) 0.017(5) 0.033(6) 0.004(4) 0.016(5) 0.002(4)
O1 0.017(4) 0.031(4) 0.048(5) 0.003(3) 0.020(4) 0.001(3)
O2 0.021(4) 0.027(4) 0.059(5) 0.003(4) 0.025(4) 0.001(3)
C3 0.016(5) 0.023(5) 0.043(6) -0.002(5) 0.014(5) -0.004(4)
C4 0.013(5) 0.026(5) 0.041(6) -0.002(5) 0.016(4) 0.001(4)
C7 0.020(5) 0.038(6) 0.032(6) -0.003(5) 0.016(5) -0.005(5)
O3 0.016(4) 0.031(4) 0.050(5) 0.014(4) 0.020(4) 0.003(3)
O4 0.021(4) 0.027(4) 0.088(7) 0.011(4) 0.034(5) 0.007(3)
C5 0.016(5) 0.027(5) 0.029(5) 0.005(4) 0.017(4) 0.003(4)
N2 0.005(4) 0.034(5) 0.039(5) -0.007(4) 0.009(4) 0.001(4)
C8 0.010(5) 0.026(5) 0.032(5) 0.002(4) 0.010(4) -0.002(4)
C9 0.013(5) 0.018(5) 0.020(5) 0.006(4) 0.003(4) 0.000(4)
C13 0.016(5) 0.015(5) 0.031(5) 0.011(4) 0.012(4) 0.004(4)
O5 0.013(4) 0.025(4) 0.034(4) 0.002(3) 0.016(3) -0.002(3)
O6 0.015(4) 0.036(4) 0.036(4) -0.007(4) 0.013(3) -0.004(3)
C10 0.015(5) 0.023(5) 0.020(5) 0.006(4) 0.009(4) -0.001(4)
C11 0.018(5) 0.018(5) 0.030(5) -0.002(4) 0.010(4) -0.001(4)
C14 0.017(5) 0.028(5) 0.030(6) -0.002(4) 0.010(4) -0.002(4)
O7 0.014(4) 0.029(4) 0.028(4) -0.002(3) 0.013(3) 0.001(3)
O8 0.034(5) 0.018(4) 0.090(7) -0.014(4) 0.039(5) -0.006(4)
C12 0.019(5) 0.032(5) 0.044(6) -0.001(5) 0.018(5) 0.003(4)
C15 0.025(5) 0.057(6) 0.039(5) -0.011(5) 0.012(4) 0.004(5)
O9 0.020(4) 0.044(4) 0.028(4) -0.003(4) 0.010(3) 0.008(3)
O10 0.044(5) 0.084(6) 0.050(5) -0.019(5) 0.016(4) 0.014(4)
C26 0.056(8) 0.088(9) 0.056(8) -0.026(8) 0.013(7) 0.019(7)
C27 0.100(13) 0.118(13) 0.089(12) -0.026(12) 0.007(11) 0.036(12)
C26A 0.060(8) 0.093(9) 0.056(8) -0.023(8) 0.015(8) 0.019(8)
C27A 0.096(16) 0.120(17) 0.087(16) -0.021(16) 0.007(15) 0.018(16)
C16 0.023(7) 0.050(8) 0.052(9) -0.004(7) 0.022(6) -0.011(6)
C17 0.043(8) 0.070(10) 0.033(8) -0.002(7) 0.019(7) -0.024(7)
C18 0.039(8) 0.065(10) 0.035(8) 0.017(7) 0.013(7) -0.017(7)
C19 0.040(8) 0.046(8) 0.080(11) 0.031(8) 0.033(8) -0.003(7)
C20 0.037(8) 0.035(7) 0.058(9) 0.001(6) 0.029(7) -0.003(6)
N3 0.033(6) 0.032(6) 0.047(7) 0.000(5) 0.026(5) -0.008(4)
C21 0.016(6) 0.017(6) 0.041(7) 0.009(5) -0.004(5) 0.002(4)
C22 0.031(8) 0.072(10) 0.047(9) -0.006(8) 0.004(7) -0.010(7)
C23 0.053(9) 0.046(8) 0.023(7) -0.002(6) -0.009(6) -0.023(7)
C24 0.035(8) 0.052(9) 0.035(8) 0.007(7) -0.012(7) -0.027(7)
C25 0.024(7) 0.049(8) 0.072(10) 0.012(7) 0.023(7) -0.004(6)
N4 0.021(5) 0.035(6) 0.046(6) -0.004(5) 0.018(5) -0.007(4)
O11 0.048(5) 0.052(5) 0.049(5) -0.001(4) 0.029(4) 0.008(4)
C28A 0.055(7) 0.058(7) 0.059(7) 0.000(6) 0.025(6) 0.010(6)
C29 0.041(12) 0.072(14) 0.080(14) -0.016(12) 0.025(11) 0.007(11)
O11A 0.048(5) 0.052(5) 0.049(5) -0.001(4) 0.029(4) 0.008(4)
C28 0.061(7) 0.062(7) 0.064(7) 0.000(7) 0.024(7) 0.007(7)
C29A 0.072(14) 0.061(14) 0.075(14) 0.007(13) 0.023(13) 0.001(13)
N5 0.038(4) 0.037(4) 0.051(4) 0.000(4) 0.035(4) 0.000(4)
C32 0.045(6) 0.048(6) 0.069(6) -0.004(6) 0.022(6) 0.007(5)
C33 0.070(7) 0.049(6) 0.078(7) -0.012(6) 0.001(7) 0.015(6)
C34 0.067(9) 0.047(8) 0.082(9) -0.011(8) -0.005(9) 0.016(8)
C35 0.080(13) 0.043(10) 0.085(12) -0.021(10) -0.008(12) 0.023(10)
C34A 0.071(10) 0.047(8) 0.077(9) -0.013(8) -0.001(9) 0.016(8)
C35A 0.067(15) 0.046(12) 0.077(13) -0.013(12) -0.003(13) 0.020(12)
C36 0.039(5) 0.036(5) 0.049(6) -0.002(5) 0.030(5) 0.001(5)
C37 0.049(6) 0.038(6) 0.055(6) -0.004(5) 0.025(5) -0.004(5)
C38 0.069(8) 0.056(7) 0.075(8) -0.014(7) 0.019(7) -0.020(6)
C39 0.078(11) 0.056(9) 0.092(12) -0.009(9) 0.016(9) -0.020(8)
C40 0.063(6) 0.054(6) 0.051(6) 0.003(5) 0.052(5) 0.000(5)
C41 0.103(8) 0.066(7) 0.053(7) 0.005(6) 0.052(6) 0.013(6)
C42 0.138(11) 0.081(9) 0.065(8) 0.007(7) 0.050(8) 0.026(8)
C43 0.204(18) 0.123(15) 0.083(13) 0.015(12) 0.054(13) 0.054(14)
C44 0.043(6) 0.034(5) 0.051(6) -0.003(5) 0.028(5) -0.007(5)
C45 0.061(7) 0.042(6) 0.052(6) -0.003(5) 0.030(5) -0.017(5)
C46 0.085(8) 0.047(7) 0.054(7) 0.000(6) 0.030(6) -0.025(6)
C47 0.115(13) 0.073(11) 0.083(11) 0.002(9) 0.031(10) -0.043(10)
N6 0.030(2) 0.052(3) 0.050(3) 0.010(2) 0.018(2) 0.009(2)
C48 0.030(3) 0.053(3) 0.050(3) 0.009(3) 0.018(3) 0.008(3)
C49 0.033(4) 0.054(4) 0.052(4) 0.008(4) 0.014(3) 0.008(4)
C50 0.038(4) 0.055(5) 0.056(4) 0.010(4) 0.012(4) 0.008(4)
C51 0.049(6) 0.062(7) 0.065(7) 0.011(7) 0.005(6) 0.009(6)
C52 0.031(3) 0.051(3) 0.049(3) 0.009(3) 0.017(3) 0.008(3)
C53 0.031(4) 0.050(4) 0.051(4) 0.008(3) 0.014(4) 0.006(4)
C54 0.032(4) 0.050(4) 0.053(4) 0.010(4) 0.012(4) 0.005(4)
C55 0.038(7) 0.053(6) 0.060(7) 0.008(6) 0.002(6) 0.008(6)
C56 0.031(3) 0.053(3) 0.052(3) 0.011(3) 0.017(3) 0.007(3)
C57 0.033(4) 0.056(4) 0.058(4) 0.012(4) 0.014(4) 0.004(3)
C58 0.036(4) 0.058(5) 0.061(4) 0.014(4) 0.013(4) 0.003(4)
C59 0.047(7) 0.068(7) 0.068(7) 0.017(7) 0.006(6) 0.002(6)
C60 0.033(3) 0.053(3) 0.052(3) 0.009(3) 0.017(3) 0.011(3)
C61 0.037(4) 0.056(4) 0.056(4) 0.008(4) 0.016(4) 0.014(4)
C62 0.041(4) 0.059(5) 0.058(5) 0.010(4) 0.015(4) 0.015(4)
C63 0.054(7) 0.069(7) 0.067(7) 0.008(6) 0.011(6) 0.014(6)
N6A 0.030(2) 0.052(3) 0.050(3) 0.010(2) 0.018(2) 0.009(2)
C48A 0.032(3) 0.053(3) 0.051(3) 0.009(3) 0.017(3) 0.009(3)
C49A 0.034(4) 0.054(4) 0.053(4) 0.009(4) 0.015(4) 0.009(4)
C50A 0.038(4) 0.056(5) 0.056(5) 0.009(4) 0.011(4) 0.008(4)
C51A 0.045(7) 0.059(8) 0.062(7) 0.015(7) 0.008(7) 0.008(7)
C52A 0.031(3) 0.051(3) 0.050(3) 0.009(3) 0.016(3) 0.007(3)
C53A 0.032(4) 0.050(4) 0.052(4) 0.009(4) 0.013(4) 0.006(4)
C54A 0.034(5) 0.051(4) 0.053(4) 0.009(4) 0.011(4) 0.005(4)
C55A 0.038(7) 0.053(7) 0.057(7) 0.011(7) 0.008(7) 0.006(7)
C56A 0.031(3) 0.053(3) 0.053(3) 0.011(3) 0.017(3) 0.007(3)
C57A 0.033(4) 0.056(4) 0.057(4) 0.013(4) 0.015(4) 0.004(4)
C58A 0.035(5) 0.058(5) 0.060(5) 0.013(4) 0.014(4) 0.004(4)
C59A 0.043(7) 0.066(7) 0.066(7) 0.016(7) 0.009(7) 0.001(7)
C60A 0.032(3) 0.053(3) 0.051(3) 0.009(3) 0.018(3) 0.010(3)
C61A 0.037(4) 0.056(4) 0.055(4) 0.008(4) 0.016(4) 0.013(4)
C62A 0.041(5) 0.059(5) 0.057(5) 0.008(4) 0.015(4) 0.014(4)
C63A 0.048(7) 0.065(7) 0.062(7) 0.007(7) 0.012(7) 0.015(7)

loop_
_atom_type_symbol
_atom_type_description
_atom_type_scat_dispersion_real
_atom_type_scat_dispersion_imag
_atom_type_scat_source
C C 0.0033 0.0016 'International Tables Vol C Tables 4.2.6.8 and 6.1.1.4'
H H 0.0000 0.0000 'International Tables Vol C Tables 4.2.6.8 and 6.1.1.4'
N N 0.0061 0.0033 'International Tables Vol C Tables 4.2.6.8 and 6.1.1.4'
O O 0.0106 0.0060 'International Tables Vol C Tables 4.2.6.8 and 6.1.1.4'
Br Br -0.2901 2.4595 'International Tables Vol C Tables 4.2.6.8 and 6.1.1.4'
Dy Dy -0.1892 4.4098 'International Tables Vol C Tables 4.2.6.8 and 6.1.1.4'
Re Re -1.0185 7.2310 'International Tables Vol C Tables 4.2.6.8 and 6.1.1.4'

loop_
_geom_angle_atom_site_label_1
_geom_angle_atom_site_label_2
_geom_angle_atom_site_label_3
_geom_angle
_geom_angle_site_symmetry_1
_geom_angle_site_symmetry_3
_geom_angle_publ_flag
O3 Dy1 O5 146.2(3) 3_666 3_566 ?
O3 Dy1 O11A 75.8(3) 3_666 . ?
O5 Dy1 O11A 81.6(3) 3_566 . ?
O3 Dy1 O11 75.8(3) 3_666 . ?
O5 Dy1 O11 81.6(3) 3_566 . ?
O3 Dy1 O1 119.6(2) 3_666 . ?
O5 Dy1 O1 76.2(2) 3_566 . ?
O11A Dy1 O1 73.5(3) . . ?
O11 Dy1 O1 73.5(3) . . ?
O3 Dy1 O9 102.8(3) 3_666 . ?
O5 Dy1 O9 80.4(2) 3_566 . ?
O11A Dy1 O9 142.4(3) . . ?
O11 Dy1 O9 142.4(3) . . ?
O1 Dy1 O9 132.3(3) . . ?
O3 Dy1 O7 77.7(2) 3_666 . ?
O5 Dy1 O7 72.6(2) 3_566 . ?
O11A Dy1 O7 75.8(3) . . ?
O11 Dy1 O7 75.8(3) . . ?
O1 Dy1 O7 138.7(2) . . ?
O9 Dy1 O7 67.4(2) . . ?
O3 Dy1 O2 72.4(2) 3_666 . ?
O5 Dy1 O2 128.8(2) 3_566 . ?
O11A Dy1 O2 81.6(3) . . ?
O11 Dy1 O2 81.6(3) . . ?
O1 Dy1 O2 52.7(2) . . ?
O9 Dy1 O2 134.6(3) . . ?
O7 Dy1 O2 146.1(2) . . ?
O3 Dy1 N4 71.1(3) 3_666 . ?
O5 Dy1 N4 135.2(3) 3_566 . ?
O11A Dy1 N4 143.2(3) . . ?
O11 Dy1 N4 143.2(3) . . ?
O1 Dy1 N4 109.7(3) . . ?
O9 Dy1 N4 62.7(3) . . ?
O7 Dy1 N4 111.4(3) . . ?
O2 Dy1 N4 73.5(3) . . ?
O3 Dy1 N3 140.5(3) 3_666 . ?
O5 Dy1 N3 71.3(3) 3_566 . ?
O11A Dy1 N3 138.7(3) . . ?
O11 Dy1 N3 138.7(3) . . ?
O1 Dy1 N3 70.2(3) . . ?
O9 Dy1 N3 63.0(3) . . ?
O7 Dy1 N3 121.9(3) . . ?
O2 Dy1 N3 91.6(3) . . ?
N4 Dy1 N3 69.8(3) . . ?
O3 Dy1 C6 96.5(3) 3_666 . ?
O5 Dy1 C6 102.6(3) 3_566 . ?
O11A Dy1 C6 76.9(3) . . ?
O11 Dy1 C6 76.9(3) . . ?
O1 Dy1 C6 26.4(3) . . ?
O9 Dy1 C6 139.3(3) . . ?
O7 Dy1 C6 152.7(3) . . ?
O2 Dy1 C6 26.3(3) . . ?
N4 Dy1 C6 91.2(3) . . ?
N3 Dy1 C6 79.4(3) . . ?
N1 Re1 Br5 178.1(2) . . ?
N1 Re1 Br1 88.6(2) . . ?
Br5 Re1 Br1 92.24(5) . . ?
N1 Re1 Br4 87.3(2) . . ?
Br5 Re1 Br4 94.44(6) . . ?
Br1 Re1 Br4 89.80(5) . . ?
N1 Re1 Br2 86.4(2) . . ?
Br5 Re1 Br2 91.85(6) . . ?
Br1 Re1 Br2 89.71(5) . . ?
Br4 Re1 Br2 173.70(5) . . ?
N1 Re1 Br3 87.9(2) . . ?
Br5 Re1 Br3 91.32(5) . . ?
Br1 Re1 Br3 176.44(5) . . ?
Br4 Re1 Br3 89.97(6) . . ?
Br2 Re1 Br3 90.12(6) . . ?
N2 Re2 Br10 178.5(2) . . ?
N2 Re2 Br9 88.6(2) . . ?
Br10 Re2 Br9 92.81(4) . . ?
N2 Re2 Br7 88.2(2) . . ?
Br10 Re2 Br7 90.40(5) . . ?
Br9 Re2 Br7 176.77(5) . . ?
N2 Re2 Br6 87.5(2) . . ?
Br10 Re2 Br6 92.36(6) . . ?
Br9 Re2 Br6 89.67(5) . . ?
Br7 Re2 Br6 89.87(6) . . ?
N2 Re2 Br8 87.6(2) . . ?
Br10 Re2 Br8 92.59(6) . . ?
Br9 Re2 Br8 89.47(5) . . ?
Br7 Re2 Br8 90.72(6) . . ?
Br6 Re2 Br8 175.01(5) . . ?
C1 N1 C5 118.6(9) . . ?
C1 N1 Re1 120.6(7) . . ?
C5 N1 Re1 120.6(7) . . ?
N1 C1 C2 121.8(9) . . ?
N1 C1 H1 119.1 . . ?
C2 C1 H1 119.1 . . ?
C1 C2 C3 119.5(9) . . ?
C1 C2 C6 118.9(9) . . ?
C3 C2 C6 121.5(9) . . ?
O2 C6 O1 120.7(9) . . ?
O2 C6 C2 119.4(10) . . ?
O1 C6 C2 119.9(9) . . ?
O2 C6 Dy1 61.2(5) . . ?
O1 C6 Dy1 59.6(5) . . ?
C2 C6 Dy1 176.4(8) . . ?
C6 O1 Dy1 94.0(6) . . ?
C6 O2 Dy1 92.4(6) . . ?
C2 C3 C4 117.3(10) . . ?
C2 C3 H3 121.4 . . ?
C4 C3 H3 121.4 . . ?
C5 C4 C3 120.0(10) . . ?
C5 C4 C7 119.4(9) . . ?
C3 C4 C7 120.6(10) . . ?
O3 C7 O4 125.9(10) . . ?
O3 C7 C4 118.7(10) . . ?
O4 C7 C4 115.4(10) . . ?
C7 O3 Dy1 159.8(7) . 3_666 ?
N1 C5 C4 122.7(9) . . ?
N1 C5 H5 118.7 . . ?
C4 C5 H5 118.7 . . ?
C8 N2 C12 118.9(9) . . ?
C8 N2 Re2 122.7(7) . . ?
C12 N2 Re2 118.3(7) . . ?
N2 C8 C9 122.6(9) . . ?
N2 C8 H8 118.7 . . ?
C9 C8 H8 118.7 . . ?
C8 C9 C10 118.7(9) . . ?
C8 C9 C13 120.3(9) . . ?
C10 C9 C13 121.0(9) . . ?
O5 C13 O6 126.0(10) . . ?
O5 C13 C9 118.1(9) . . ?
O6 C13 C9 115.9(9) . . ?
C13 O5 Dy1 131.8(7) . 3_566 ?
C11 C10 C9 118.8(10) . . ?
C11 C10 H10 120.6 . . ?
C9 C10 H10 120.6 . . ?
C10 C11 C12 119.2(10) . . ?
C10 C11 C14 122.0(9) . . ?
C12 C11 C14 118.8(9) . . ?
O7 C14 O8 125.5(10) . . ?
O7 C14 C11 119.8(9) . . ?
O8 C14 C11 114.7(9) . . ?
C14 O7 Dy1 136.6(7) . . ?
N2 C12 C11 121.6(10) . . ?
N2 C12 H12 119.2 . . ?
C11 C12 H12 119.2 . . ?
O10 C15 O9 113.8(10) . . ?
O10 C15 C21 113.7(11) . . ?
O9 C15 C21 106.1(10) . . ?
O10 C15 C16 106.1(11) . . ?
O9 C15 C16 109.5(10) . . ?
C21 C15 C16 107.4(9) . . ?
C15 O9 Dy1 113.8(6) . . ?
C15 O10 C26 116.5(14) . . ?
C15 O10 C26A 123.3(18) . . ?
O10 C26 C27 96.9(17) . . ?
O10 C26 H26A 112.4 . . ?
C27 C26 H26A 112.4 . . ?
O10 C26 H26B 112.4 . . ?
C27 C26 H26B 112.4 . . ?
H26A C26 H26B 109.9 . . ?
C26 C27 H27A 109.5 . . ?
C26 C27 H27B 109.5 . . ?
H27A C27 H27B 109.5 . . ?
C26 C27 H27C 109.5 . . ?
H27A C27 H27C 109.5 . . ?
H27B C27 H27C 109.5 . . ?
O10 C26A C27A 98(2) . . ?
O10 C26A H26C 112.1 . . ?
C27A C26A H26C 112.1 . . ?
O10 C26A H26D 112.1 . . ?
C27A C26A H26D 112.1 . . ?
H26C C26A H26D 109.8 . . ?
C26A C27A H27D 109.5 . . ?
C26A C27A H27E 109.5 . . ?
H27D C27A H27E 109.5 . . ?
C26A C27A H27F 109.5 . . ?
H27D C27A H27F 109.5 . . ?
H27E C27A H27F 109.5 . . ?
N3 C16 C17 123.4(13) . . ?
N3 C16 C15 112.9(11) . . ?
C17 C16 C15 123.6(12) . . ?
C18 C17 C16 117.8(13) . . ?
C18 C17 H17 121.1 . . ?
C16 C17 H17 121.1 . . ?
C17 C18 C19 118.7(12) . . ?
C17 C18 H18 120.6 . . ?
C19 C18 H18 120.6 . . ?
C20 C19 C18 120.6(13) . . ?
C20 C19 H19 119.7 . . ?
C18 C19 H19 119.7 . . ?
N3 C20 C19 122.8(13) . . ?
N3 C20 H20 118.6 . . ?
C19 C20 H20 118.6 . . ?
C16 N3 C20 116.7(11) . . ?
C16 N3 Dy1 115.7(8) . . ?
C20 N3 Dy1 127.4(8) . . ?
N4 C21 C22 123.9(11) . . ?
N4 C21 C15 115.9(10) . . ?
C22 C21 C15 119.9(12) . . ?
C23 C22 C21 115.9(13) . . ?
C23 C22 H22 122.0 . . ?
C21 C22 H22 122.0 . . ?
C24 C23 C22 120.0(12) . . ?
C24 C23 H23 120.0 . . ?
C22 C23 H23 120.0 . . ?
C23 C24 C25 120.8(13) . . ?
C23 C24 H24 119.6 . . ?
C25 C24 H24 119.6 . . ?
N4 C25 C24 121.8(13) . . ?
N4 C25 H25 119.1 . . ?
C24 C25 H25 119.1 . . ?
C21 N4 C25 117.5(11) . . ?
C21 N4 Dy1 116.1(7) . . ?
C25 N4 Dy1 126.4(9) . . ?
C28A O11 Dy1 124.1(11) . . ?
C28A O11 H11A 109.5 . . ?
Dy1 O11 H11A 121.7 . . ?
C29 C28A O11 133(2) . . ?
C29 C28A H28I 104.1 . . ?
O11 C28A H28I 104.1 . . ?
C29 C28A H28J 104.1 . . ?
O11 C28A H28J 104.1 . . ?
H28I C28A H28J 105.5 . . ?
C28A C29 H29F 109.5 . . ?
C28A C29 H29G 109.5 . . ?
H29F C29 H29G 109.5 . . ?
C28A C29 H29H 109.5 . . ?
H29F C29 H29H 109.5 . . ?
H29G C29 H29H 109.5 . . ?
C28 O11A Dy1 150.0(18) . . ?
C28 O11A H11B 109.5 . . ?
Dy1 O11A H11B 98.8 . . ?
O11A C28 C29A 137(3) . . ?
O11A C28 H28B 102.9 . . ?
C29A C28 H28B 102.9 . . ?
O11A C28 H28C 102.9 . . ?
C29A C28 H28C 102.9 . . ?
H28B C28 H28C 105.1 . . ?
C28 C29A H29A 109.5 . . ?
C28 C29A H29B 109.5 . . ?
H29A C29A H29B 109.5 . . ?
C28 C29A H29C 109.5 . . ?
H29A C29A H29C 109.5 . . ?
H29B C29A H29C 109.5 . . ?
C36 N5 C44 108.2(6) . . ?
C36 N5 C40 108.9(7) . . ?
C44 N5 C40 110.4(5) . . ?
C36 N5 C32 110.7(5) . . ?
C44 N5 C32 110.4(8) . . ?
C40 N5 C32 108.2(7) . . ?
C33 C32 N5 114.9(6) . . ?
C33 C32 H32A 108.5 . . ?
N5 C32 H32A 108.5 . . ?
C33 C32 H32B 108.5 . . ?
N5 C32 H32B 108.5 . . ?
H32A C32 H32B 107.5 . . ?
C34A C33 C32 118.6(13) . . ?
C34 C33 C32 115.2(7) . . ?
C34 C33 H33A 108.5 . . ?
C32 C33 H33A 108.5 . . ?
C34 C33 H33B 108.5 . . ?
C32 C33 H33B 108.5 . . ?
H33A C33 H33B 107.5 . . ?
C33 C34 C35 115.9(8) . . ?
C33 C34 H34A 108.3 . . ?
C35 C34 H34A 108.3 . . ?
C33 C34 H34B 108.3 . . ?
C35 C34 H34B 108.3 . . ?
H34A C34 H34B 107.4 . . ?
C34 C35 H35A 109.5 . . ?
C34 C35 H35B 109.5 . . ?
H35A C35 H35B 109.5 . . ?
C34 C35 H35C 109.5 . . ?
H35A C35 H35C 109.5 . . ?
H35B C35 H35C 109.5 . . ?
C33 C34A C35A 115.9(8) . . ?
C33 C34A H34C 108.3 . . ?
C35A C34A H34C 108.3 . . ?
C33 C34A H34D 108.3 . . ?
C35A C34A H34D 108.3 . . ?
H34C C34A H34D 107.4 . . ?
C34A C35A H35D 109.5 . . ?
C34A C35A H35E 109.5 . . ?
H35D C35A H35E 109.5 . . ?
C34A C35A H35F 109.5 . . ?
H35D C35A H35F 109.5 . . ?
H35E C35A H35F 109.5 . . ?
C37 C36 N5 116.0(6) . . ?
C37 C36 H36A 108.3 . . ?
N5 C36 H36A 108.3 . . ?
C37 C36 H36B 108.3 . . ?
N5 C36 H36B 108.3 . . ?
H36A C36 H36B 107.4 . . ?
C38 C37 C36 112.4(7) . . ?
C38 C37 H37A 109.1 . . ?
C36 C37 H37A 109.1 . . ?
C38 C37 H37B 109.1 . . ?
C36 C37 H37B 109.1 . . ?
H37A C37 H37B 107.9 . . ?
C37 C38 C39 113.5(8) . . ?
C37 C38 H38A 108.9 . . ?
C39 C38 H38A 108.9 . . ?
C37 C38 H38B 108.9 . . ?
C39 C38 H38B 108.9 . . ?
H38A C38 H38B 107.7 . . ?
C38 C39 H39A 109.5 . . ?
C38 C39 H39B 109.5 . . ?
H39A C39 H39B 109.5 . . ?
C38 C39 H39C 109.5 . . ?
H39A C39 H39C 109.5 . . ?
H39B C39 H39C 109.5 . . ?
C41 C40 N5 115.1(6) . . ?
C41 C40 H40A 108.5 . . ?
N5 C40 H40A 108.5 . . ?
C41 C40 H40B 108.5 . . ?
N5 C40 H40B 108.5 . . ?
H40A C40 H40B 107.5 . . ?
C42 C41 C40 115.3(8) . . ?
C42 C41 H41A 108.5 . . ?
C40 C41 H41A 108.5 . . ?
C42 C41 H41B 108.5 . . ?
C40 C41 H41B 108.5 . . ?
H41A C41 H41B 107.5 . . ?
C41 C42 C43 116.1(9) . . ?
C41 C42 H42A 108.3 . . ?
C43 C42 H42A 108.3 . . ?
C41 C42 H42B 108.3 . . ?
C43 C42 H42B 108.3 . . ?
H42A C42 H42B 107.4 . . ?
C42 C43 H43A 109.5 . . ?
C42 C43 H43B 109.5 . . ?
H43A C43 H43B 109.5 . . ?
C42 C43 H43C 109.5 . . ?
H43A C43 H43C 109.5 . . ?
H43B C43 H43C 109.5 . . ?
C45 C44 N5 115.3(6) . . ?
C45 C44 H44A 108.4 . . ?
N5 C44 H44A 108.4 . . ?
C45 C44 H44B 108.4 . . ?
N5 C44 H44B 108.4 . . ?
H44A C44 H44B 107.5 . . ?
C46 C45 C44 112.6(7) . . ?
C46 C45 H45A 109.1 . . ?
C44 C45 H45A 109.1 . . ?
C46 C45 H45B 109.1 . . ?
C44 C45 H45B 109.1 . . ?
H45A C45 H45B 107.8 . . ?
C45 C46 C47 112.5(8) . . ?
C45 C46 H46A 109.1 . . ?
C47 C46 H46A 109.1 . . ?
C45 C46 H46B 109.1 . . ?
C47 C46 H46B 109.1 . . ?
H46A C46 H46B 107.8 . . ?
C46 C47 H47A 109.5 . . ?
C46 C47 H47B 109.5 . . ?
H47A C47 H47B 109.5 . . ?
C46 C47 H47C 109.5 . . ?
H47A C47 H47C 109.5 . . ?
H47B C47 H47C 109.5 . . ?
C60 N6 C52 112.2(7) . . ?
C60 N6 C56 111.4(5) . . ?
C52 N6 C56 107.4(8) . . ?
C60 N6 C48 106.9(7) . . ?
C52 N6 C48 111.3(5) . . ?
C56 N6 C48 107.7(6) . . ?
C49 C48 N6 117.1(6) . . ?
C49 C48 H48A 108.0 . . ?
N6 C48 H48A 108.0 . . ?
C49 C48 H48B 108.0 . . ?
N6 C48 H48B 108.0 . . ?
H48A C48 H48B 107.3 . . ?
C50 C49 C48 114.4(7) . . ?
C50 C49 H49A 108.7 . . ?
C48 C49 H49A 108.7 . . ?
C50 C49 H49B 108.7 . . ?
C48 C49 H49B 108.7 . . ?
H49A C49 H49B 107.6 . . ?
C49 C50 C51 117.0(8) . . ?
C49 C50 H50A 108.0 . . ?
C51 C50 H50A 108.0 . . ?
C49 C50 H50B 108.0 . . ?
C51 C50 H50B 108.0 . . ?
H50A C50 H50B 107.3 . . ?
C50 C51 H51A 109.5 . . ?
C50 C51 H51B 109.5 . . ?
H51A C51 H51B 109.5 . . ?
C50 C51 H51C 109.5 . . ?
H51A C51 H51C 109.5 . . ?
H51B C51 H51C 109.5 . . ?
C53 C52 N6 116.4(6) . . ?
C53 C52 H52A 108.2 . . ?
N6 C52 H52A 108.2 . . ?
C53 C52 H52B 108.2 . . ?
N6 C52 H52B 108.2 . . ?
H52A C52 H52B 107.3 . . ?
C54 C53 C52 111.6(6) . . ?
C54 C53 H53A 109.3 . . ?
C52 C53 H53A 109.3 . . ?
C54 C53 H53B 109.3 . . ?
C52 C53 H53B 109.3 . . ?
H53A C53 H53B 108.0 . . ?
C53 C54 C55 113.0(7) . . ?
C53 C54 H54A 109.0 . . ?
C55 C54 H54A 109.0 . . ?
C53 C54 H54B 109.0 . . ?
C55 C54 H54B 109.0 . . ?
H54A C54 H54B 107.8 . . ?
C54 C55 H55A 109.5 . . ?
C54 C55 H55B 109.5 . . ?
H55A C55 H55B 109.5 . . ?
C54 C55 H55C 109.5 . . ?
H55A C55 H55C 109.5 . . ?
H55B C55 H55C 109.5 . . ?
C57 C56 N6 117.2(6) . . ?
C57 C56 H56A 108.0 . . ?
N6 C56 H56A 108.0 . . ?
C57 C56 H56B 108.0 . . ?
N6 C56 H56B 108.0 . . ?
H56A C56 H56B 107.2 . . ?
C58 C57 C56 114.4(7) . . ?
C58 C57 H57A 108.7 . . ?
C56 C57 H57A 108.7 . . ?
C58 C57 H57B 108.7 . . ?
C56 C57 H57B 108.7 . . ?
H57A C57 H57B 107.6 . . ?
C57 C58 C59 117.0(8) . . ?
C57 C58 H58A 108.0 . . ?
C59 C58 H58A 108.0 . . ?
C57 C58 H58B 108.0 . . ?
C59 C58 H58B 108.0 . . ?
H58A C58 H58B 107.3 . . ?
C58 C59 H59A 109.5 . . ?
C58 C59 H59B 109.5 . . ?
H59A C59 H59B 109.5 . . ?
C58 C59 H59C 109.5 . . ?
H59A C59 H59C 109.5 . . ?
H59B C59 H59C 109.5 . . ?
C61 C60 N6 116.4(6) . . ?
C61 C60 H60A 108.2 . . ?
N6 C60 H60A 108.2 . . ?
C61 C60 H60B 108.2 . . ?
N6 C60 H60B 108.2 . . ?
H60A C60 H60B 107.3 . . ?
C62 C61 C60 111.5(6) . . ?
C62 C61 H61A 109.3 . . ?
C60 C61 H61A 109.3 . . ?
C62 C61 H61B 109.3 . . ?
C60 C61 H61B 109.3 . . ?
H61A C61 H61B 108.0 . . ?
C61 C62 C63 113.0(7) . . ?
C61 C62 H62A 109.0 . . ?
C63 C62 H62A 109.0 . . ?
C61 C62 H62B 109.0 . . ?
C63 C62 H62B 109.0 . . ?
H62A C62 H62B 107.8 . . ?
C62 C63 H63A 109.5 . . ?
C62 C63 H63B 109.5 . . ?
H63A C63 H63B 109.5 . . ?
C62 C63 H63C 109.5 . . ?
H63A C63 H63C 109.5 . . ?
H63B C63 H63C 109.5 . . ?
C56A N6A C52A 108.4(17) . . ?
C56A N6A C48A 111.1(19) . . ?
C52A N6A C48A 111.0(5) . . ?
C56A N6A C60A 115(2) . . ?
C52A N6A C60A 103.6(18) . . ?
C48A N6A C60A 107.6(17) . . ?
C49A C48A N6A 115.3(8) . . ?
C49A C48A H48C 108.5 . . ?
N6A C48A H48C 108.5 . . ?
C49A C48A H48D 108.5 . . ?
N6A C48A H48D 108.5 . . ?
H48C C48A H48D 107.5 . . ?
C50A C49A C48A 114.5(7) . . ?
C50A C49A H49C 108.6 . . ?
C48A C49A H49C 108.6 . . ?
C50A C49A H49D 108.6 . . ?
C48A C49A H49D 108.6 . . ?
H49C C49A H49D 107.6 . . ?
C49A C50A C51A 117.0(8) . . ?
C49A C50A H50C 108.0 . . ?
C51A C50A H50C 108.0 . . ?
C49A C50A H50D 108.0 . . ?
C51A C50A H50D 108.0 . . ?
H50C C50A H50D 107.3 . . ?
C50A C51A H51D 109.5 . . ?
C50A C51A H51E 109.5 . . ?
H51D C51A H51E 109.5 . . ?
C50A C51A H51F 109.5 . . ?
H51D C51A H51F 109.5 . . ?
H51E C51A H51F 109.5 . . ?
C53A C52A N6A 117.0(8) . . ?
C53A C52A H52C 108.0 . . ?
N6A C52A H52C 108.0 . . ?
C53A C52A H52D 108.0 . . ?
N6A C52A H52D 108.0 . . ?
H52C C52A H52D 107.3 . . ?
C54A C53A C52A 111.6(6) . . ?
C54A C53A H53C 109.3 . . ?
C52A C53A H53C 109.3 . . ?
C54A C53A H53D 109.3 . . ?
C52A C53A H53D 109.3 . . ?
H53C C53A H53D 108.0 . . ?
C53A C54A C55A 113.0(7) . . ?
C53A C54A H54C 109.0 . . ?
C55A C54A H54C 109.0 . . ?
C53A C54A H54D 109.0 . . ?
C55A C54A H54D 109.0 . . ?
H54C C54A H54D 107.8 . . ?
C54A C55A H55D 109.5 . . ?
C54A C55A H55E 109.5 . . ?
H55D C55A H55E 109.5 . . ?
C54A C55A H55F 109.5 . . ?
H55D C55A H55F 109.5 . . ?
H55E C55A H55F 109.5 . . ?
N6A C56A C57A 115(3) . . ?
N6A C56A H56C 108.5 . . ?
C57A C56A H56C 108.5 . . ?
N6A C56A H56D 108.5 . . ?
C57A C56A H56D 108.5 . . ?
H56C C56A H56D 107.5 . . ?
C58A C57A C56A 115(4) . . ?
C58A C57A H57C 108.5 . . ?
C56A C57A H57C 108.5 . . ?
C58A C57A H57D 108.5 . . ?
C56A C57A H57D 108.5 . . ?
H57C C57A H57D 107.5 . . ?
C59A C58A C57A 143(5) . . ?
C59A C58A H58C 101.2 . . ?
C57A C58A H58C 101.2 . . ?
C59A C58A H58D 101.2 . . ?
C57A C58A H58D 101.2 . . ?
H58C C58A H58D 104.5 . . ?
C58A C59A H59D 109.5 . . ?
C58A C59A H59E 109.5 . . ?
H59D C59A H59E 109.5 . . ?
C58A C59A H59F 109.5 . . ?
H59D C59A H59F 109.5 . . ?
H59E C59A H59F 109.5 . . ?
N6A C60A C61A 112(3) . . ?
N6A C60A H60C 109.3 . . ?
C61A C60A H60C 109.3 . . ?
N6A C60A H60D 109.3 . . ?
C61A C60A H60D 109.3 . . ?
H60C C60A H60D 107.9 . . ?
C60A C61A C62A 105(3) . . ?
C60A C61A H61C 110.7 . . ?
C62A C61A H61C 110.7 . . ?
C60A C61A H61D 110.7 . . ?
C62A C61A H61D 110.7 . . ?
H61C C61A H61D 108.8 . . ?
C61A C62A C63A 106(3) . . ?
C61A C62A H62C 110.6 . . ?
C63A C62A H62C 110.6 . . ?
C61A C62A H62D 110.6 . . ?
C63A C62A H62D 110.6 . . ?
H62C C62A H62D 108.7 . . ?
C62A C63A H63D 109.5 . . ?
C62A C63A H63E 109.5 . . ?
H63D C63A H63E 109.5 . . ?
C62A C63A H63F 109.5 . . ?
H63D C63A H63F 109.5 . . ?
H63E C63A H63F 109.5 . . ?

loop_
_geom_bond_atom_site_label_1
_geom_bond_atom_site_label_2
_geom_bond_distance
_geom_bond_site_symmetry_2
_geom_bond_publ_flag
Dy1 O3 2.306(7) 3_666 ?
Dy1 O5 2.341(6) 3_566 ?
Dy1 O11A 2.365(9) . ?
Dy1 O11 2.365(9) . ?
Dy1 O1 2.433(7) . ?
Dy1 O9 2.433(7) . ?
Dy1 O7 2.469(7) . ?
Dy1 O2 2.470(7) . ?
Dy1 N4 2.586(10) . ?
Dy1 N3 2.692(10) . ?
Dy1 C6 2.815(10) . ?
Re1 N1 2.197(8) . ?
Re1 Br5 2.4670(13) . ?
Re1 Br1 2.4788(12) . ?
Re1 Br4 2.4902(16) . ?
Re1 Br2 2.4902(15) . ?
Re1 Br3 2.5054(15) . ?
Re2 N2 2.194(9) . ?
Re2 Br10 2.4711(14) . ?
Re2 Br9 2.4841(12) . ?
Re2 Br7 2.4941(14) . ?
Re2 Br6 2.4980(18) . ?
Re2 Br8 2.5034(17) . ?
N1 C1 1.339(13) . ?
N1 C5 1.342(12) . ?
C1 C2 1.383(14) . ?
C1 H1 0.9300 . ?
C2 C3 1.393(14) . ?
C2 C6 1.494(14) . ?
C6 O2 1.250(12) . ?
C6 O1 1.255(12) . ?
C3 C4 1.396(14) . ?
C3 H3 0.9300 . ?
C4 C5 1.352(14) . ?
C4 C7 1.500(14) . ?
C7 O3 1.243(13) . ?
C7 O4 1.272(13) . ?
C5 H5 0.9300 . ?
N2 C8 1.319(13) . ?
N2 C12 1.354(13) . ?
C8 C9 1.381(14) . ?
C8 H8 0.9300 . ?
C9 C10 1.390(14) . ?
C9 C13 1.511(14) . ?
C13 O5 1.246(12) . ?
C13 O6 1.270(12) . ?
C10 C11 1.373(14) . ?
C10 H10 0.9300 . ?
C11 C12 1.382(14) . ?
C11 C14 1.499(14) . ?
C14 O7 1.235(12) . ?
C14 O8 1.281(13) . ?
C12 H12 0.9300 . ?
C15 O10 1.382(15) . ?
C15 O9 1.410(14) . ?
C15 C21 1.514(16) . ?
C15 C16 1.542(18) . ?
O10 C26 1.38(2) . ?
O10 C26A 1.38(2) . ?
C26 C27 1.76(3) . ?
C26 H26A 0.9700 . ?
C26 H26B 0.9700 . ?
C27 H27A 0.9600 . ?
C27 H27B 0.9600 . ?
C27 H27C 0.9600 . ?
C26A C27A 1.76(3) . ?
C26A H26C 0.9700 . ?
C26A H26D 0.9700 . ?
C27A H27D 0.9600 . ?
C27A H27E 0.9600 . ?
C27A H27F 0.9600 . ?
C16 N3 1.335(15) . ?
C16 C17 1.401(18) . ?
C17 C18 1.366(19) . ?
C17 H17 0.9300 . ?
C18 C19 1.37(2) . ?
C18 H18 0.9300 . ?
C19 C20 1.350(18) . ?
C19 H19 0.9300 . ?
C20 N3 1.346(15) . ?
C20 H20 0.9300 . ?
C21 N4 1.323(15) . ?
C21 C22 1.423(17) . ?
C22 C23 1.394(19) . ?
C22 H22 0.9300 . ?
C23 C24 1.332(19) . ?
C23 H23 0.9300 . ?
C24 C25 1.384(18) . ?
C24 H24 0.9300 . ?
C25 N4 1.346(14) . ?
C25 H25 0.9300 . ?
O11 C28A 1.54(3) . ?
O11 H11A 0.8200 . ?
C28A C29 1.47(3) . ?
C28A H28I 0.9700 . ?
C28A H28J 0.9700 . ?
C29 H29F 0.9600 . ?
C29 H29G 0.9600 . ?
C29 H29H 0.9600 . ?
O11A C28 1.422(19) . ?
O11A H11B 0.8200 . ?
C28 C29A 1.53(4) . ?
C28 H28B 0.9700 . ?
C28 H28C 0.9700 . ?
C29A H29A 0.9600 . ?
C29A H29B 0.9600 . ?
C29A H29C 0.9600 . ?
N5 C36 1.518(6) . ?
N5 C44 1.521(7) . ?
N5 C40 1.525(7) . ?
N5 C32 1.525(6) . ?
C32 C33 1.506(8) . ?
C32 H32A 0.9700 . ?
C32 H32B 0.9700 . ?
C33 C34A 1.472(9) . ?
C33 C34 1.472(9) . ?
C33 H33A 0.9700 . ?
C33 H33B 0.9700 . ?
C34 C35 1.507(9) . ?
C34 H34A 0.9700 . ?
C34 H34B 0.9700 . ?
C35 H35A 0.9600 . ?
C35 H35B 0.9600 . ?
C35 H35C 0.9600 . ?
C34A C35A 1.507(9) . ?
C34A H34C 0.9700 . ?
C34A H34D 0.9700 . ?
C35A H35D 0.9600 . ?
C35A H35E 0.9600 . ?
C35A H35F 0.9600 . ?
C36 C37 1.509(8) . ?
C36 H36A 0.9700 . ?
C36 H36B 0.9700 . ?
C37 C38 1.488(8) . ?
C37 H37A 0.9700 . ?
C37 H37B 0.9700 . ?
C38 C39 1.508(9) . ?
C38 H38A 0.9700 . ?
C38 H38B 0.9700 . ?
C39 H39A 0.9600 . ?
C39 H39B 0.9600 . ?
C39 H39C 0.9600 . ?
C40 C41 1.505(9) . ?
C40 H40A 0.9700 . ?
C40 H40B 0.9700 . ?
C41 C42 1.472(9) . ?
C41 H41A 0.9700 . ?
C41 H41B 0.9700 . ?
C42 C43 1.507(10) . ?
C42 H42A 0.9700 . ?
C42 H42B 0.9700 . ?
C43 H43A 0.9600 . ?
C43 H43B 0.9600 . ?
C43 H43C 0.9600 . ?
C44 C45 1.509(8) . ?
C44 H44A 0.9700 . ?
C44 H44B 0.9700 . ?
C45 C46 1.490(9) . ?
C45 H45A 0.9700 . ?
C45 H45B 0.9700 . ?
C46 C47 1.512(9) . ?
C46 H46A 0.9700 . ?
C46 H46B 0.9700 . ?
C47 H47A 0.9600 . ?
C47 H47B 0.9600 . ?
C47 H47C 0.9600 . ?
N6 C60 1.514(7) . ?
N6 C52 1.514(7) . ?
N6 C56 1.522(7) . ?
N6 C48 1.522(7) . ?
C48 C49 1.506(9) . ?
C48 H48A 0.9700 . ?
C48 H48B 0.9700 . ?
C49 C50 1.474(9) . ?
C49 H49A 0.9700 . ?
C49 H49B 0.9700 . ?
C50 C51 1.505(10) . ?
C50 H50A 0.9700 . ?
C50 H50B 0.9700 . ?
C51 H51A 0.9600 . ?
C51 H51B 0.9600 . ?
C51 H51C 0.9600 . ?
C52 C53 1.508(8) . ?
C52 H52A 0.9700 . ?
C52 H52B 0.9700 . ?
C53 C54 1.492(9) . ?
C53 H53A 0.9700 . ?
C53 H53B 0.9700 . ?
C54 C55 1.508(9) . ?
C54 H54A 0.9700 . ?
C54 H54B 0.9700 . ?
C55 H55A 0.9600 . ?
C55 H55B 0.9600 . ?
C55 H55C 0.9600 . ?
C56 C57 1.506(9) . ?
C56 H56A 0.9700 . ?
C56 H56B 0.9700 . ?
C57 C58 1.474(9) . ?
C57 H57A 0.9700 . ?
C57 H57B 0.9700 . ?
C58 C59 1.505(10) . ?
C58 H58A 0.9700 . ?
C58 H58B 0.9700 . ?
C59 H59A 0.9600 . ?
C59 H59B 0.9600 . ?
C59 H59C 0.9600 . ?
C60 C61 1.508(8) . ?
C60 H60A 0.9700 . ?
C60 H60B 0.9700 . ?
C61 C62 1.492(9) . ?
C61 H61A 0.9700 . ?
C61 H61B 0.9700 . ?
C62 C63 1.508(9) . ?
C62 H62A 0.9700 . ?
C62 H62B 0.9700 . ?
C63 H63A 0.9600 . ?
C63 H63B 0.9600 . ?
C63 H63C 0.9600 . ?
N6A C56A 1.45(4) . ?
N6A C52A 1.517(7) . ?
N6A C48A 1.524(7) . ?
N6A C60A 1.55(4) . ?
C48A C49A 1.506(9) . ?
C48A H48C 0.9700 . ?
C48A H48D 0.9700 . ?
C49A C50A 1.474(9) . ?
C49A H49C 0.9700 . ?
C49A H49D 0.9700 . ?
C50A C51A 1.505(10) . ?
C50A H50C 0.9700 . ?
C50A H50D 0.9700 . ?
C51A H51D 0.9600 . ?
C51A H51E 0.9600 . ?
C51A H51F 0.9600 . ?
C52A C53A 1.508(8) . ?
C52A H52C 0.9700 . ?
C52A H52D 0.9700 . ?
C53A C54A 1.492(9) . ?
C53A H53C 0.9700 . ?
C53A H53D 0.9700 . ?
C54A C55A 1.508(9) . ?
C54A H54C 0.9700 . ?
C54A H54D 0.9700 . ?
C55A H55D 0.9600 . ?
C55A H55E 0.9600 . ?
C55A H55F 0.9600 . ?
C56A C57A 1.60(6) . ?
C56A H56C 0.9700 . ?
C56A H56D 0.9700 . ?
C57A C58A 1.46(6) . ?
C57A H57C 0.9700 . ?
C57A H57D 0.9700 . ?
C58A C59A 1.27(6) . ?
C58A H58C 0.9700 . ?
C58A H58D 0.9700 . ?
C59A H59D 0.9600 . ?
C59A H59E 0.9600 . ?
C59A H59F 0.9600 . ?
C60A C61A 1.59(5) . ?
C60A H60C 0.9700 . ?
C60A H60D 0.9700 . ?
C61A C62A 1.62(6) . ?
C61A H61C 0.9700 . ?
C61A H61D 0.9700 . ?
C62A C63A 1.65(6) . ?
C62A H62C 0.9700 . ?
C62A H62D 0.9700 . ?
C63A H63D 0.9600 . ?
C63A H63E 0.9600 . ?
C63A H63F 0.9600 . ?

loop_
_geom_torsion_atom_site_label_1
_geom_torsion_atom_site_label_2
_geom_torsion_atom_site_label_3
_geom_torsion_atom_site_label_4
_geom_torsion
_geom_torsion_site_symmetry_1
_geom_torsion_site_symmetry_2
_geom_torsion_site_symmetry_3
_geom_torsion_site_symmetry_4
_geom_torsion_publ_flag
C5 N1 C1 C2 -4.0(16) . . . . ?
Re1 N1 C1 C2 171.6(8) . . . . ?
N1 C1 C2 C3 2.8(17) . . . . ?
N1 C1 C2 C6 -175.2(10) . . . . ?
C1 C2 C6 O2 150.8(11) . . . . ?
C3 C2 C6 O2 -27.2(17) . . . . ?
C1 C2 C6 O1 -28.2(16) . . . . ?
C3 C2 C6 O1 153.8(11) . . . . ?
O2 C6 O1 Dy1 -3.1(11) . . . . ?
C2 C6 O1 Dy1 175.8(9) . . . . ?
O1 C6 O2 Dy1 3.1(11) . . . . ?
C2 C6 O2 Dy1 -175.9(9) . . . . ?
C1 C2 C3 C4 0.7(17) . . . . ?
C6 C2 C3 C4 178.6(10) . . . . ?
C2 C3 C4 C5 -2.9(17) . . . . ?
C2 C3 C4 C7 177.5(10) . . . . ?
C5 C4 C7 O3 175.0(10) . . . . ?
C3 C4 C7 O3 -5.4(17) . . . . ?
C5 C4 C7 O4 -6.8(16) . . . . ?
C3 C4 C7 O4 172.8(11) . . . . ?
O4 C7 O3 Dy1 -24(3) . . . 3_666 ?
C4 C7 O3 Dy1 154.0(17) . . . 3_666 ?
C1 N1 C5 C4 1.6(16) . . . . ?
Re1 N1 C5 C4 -174.0(8) . . . . ?
C3 C4 C5 N1 1.9(17) . . . . ?
C7 C4 C5 N1 -178.5(10) . . . . ?
C12 N2 C8 C9 0.4(16) . . . . ?
Re2 N2 C8 C9 177.4(7) . . . . ?
N2 C8 C9 C10 2.5(16) . . . . ?
N2 C8 C9 C13 -175.6(9) . . . . ?
C8 C9 C13 O5 -13.8(14) . . . . ?
C10 C9 C13 O5 168.1(9) . . . . ?
C8 C9 C13 O6 164.0(9) . . . . ?
C10 C9 C13 O6 -14.1(14) . . . . ?
O6 C13 O5 Dy1 5.9(16) . . . 3_566 ?
C9 C13 O5 Dy1 -176.6(6) . . . 3_566 ?
C8 C9 C10 C11 -1.7(15) . . . . ?
C13 C9 C10 C11 176.4(9) . . . . ?
C9 C10 C11 C12 -1.8(15) . . . . ?
C9 C10 C11 C14 179.3(9) . . . . ?
C10 C11 C14 O7 -20.4(16) . . . . ?
C12 C11 C14 O7 160.7(10) . . . . ?
C10 C11 C14 O8 159.9(10) . . . . ?
C12 C11 C14 O8 -19.1(15) . . . . ?
O8 C14 O7 Dy1 58.8(16) . . . . ?
C11 C14 O7 Dy1 -120.9(10) . . . . ?
C8 N2 C12 C11 -4.2(17) . . . . ?
Re2 N2 C12 C11 178.7(8) . . . . ?
C10 C11 C12 N2 4.8(17) . . . . ?
C14 C11 C12 N2 -176.2(10) . . . . ?
O10 C15 O9 Dy1 -177.2(8) . . . . ?
C21 C15 O9 Dy1 57.0(10) . . . . ?
C16 C15 O9 Dy1 -58.6(10) . . . . ?
O9 C15 O10 C26 -44.2(19) . . . . ?
C21 C15 O10 C26 77.4(17) . . . . ?
C16 C15 O10 C26 -164.8(15) . . . . ?
O9 C15 O10 C26A 26(3) . . . . ?
C21 C15 O10 C26A 148(3) . . . . ?
C16 C15 O10 C26A -94(3) . . . . ?
C15 O10 C26 C27 173.3(14) . . . . ?
C15 O10 C26A C27A 150(3) . . . . ?
O10 C15 C16 N3 164.3(10) . . . . ?
O9 C15 C16 N3 41.0(13) . . . . ?
C21 C15 C16 N3 -73.8(13) . . . . ?
O10 C15 C16 C17 -17.7(16) . . . . ?
O9 C15 C16 C17 -141.0(12) . . . . ?
C21 C15 C16 C17 104.2(13) . . . . ?
N3 C16 C17 C18 -1.5(19) . . . . ?
C15 C16 C17 C18 -179.3(12) . . . . ?
C16 C17 C18 C19 1(2) . . . . ?
C17 C18 C19 C20 0(2) . . . . ?
C18 C19 C20 N3 0(2) . . . . ?
C17 C16 N3 C20 0.9(18) . . . . ?
C15 C16 N3 C20 179.0(10) . . . . ?
C17 C16 N3 Dy1 174.9(9) . . . . ?
C15 C16 N3 Dy1 -7.1(12) . . . . ?
C19 C20 N3 C16 -0.1(18) . . . . ?
C19 C20 N3 Dy1 -173.2(9) . . . . ?
O10 C15 C21 N4 -163.0(11) . . . . ?
O9 C15 C21 N4 -37.2(13) . . . . ?
C16 C15 C21 N4 79.9(13) . . . . ?
O10 C15 C21 C22 23.4(16) . . . . ?
O9 C15 C21 C22 149.2(11) . . . . ?
C16 C15 C21 C22 -93.7(13) . . . . ?
N4 C21 C22 C23 2.8(19) . . . . ?
C15 C21 C22 C23 175.9(12) . . . . ?
C21 C22 C23 C24 -1(2) . . . . ?
C22 C23 C24 C25 0(2) . . . . ?
C23 C24 C25 N4 0(2) . . . . ?
C22 C21 N4 C25 -3.0(17) . . . . ?
C15 C21 N4 C25 -176.4(11) . . . . ?
C22 C21 N4 Dy1 175.8(9) . . . . ?
C15 C21 N4 Dy1 2.5(12) . . . . ?
C24 C25 N4 C21 1.8(18) . . . . ?
C24 C25 N4 Dy1 -176.9(9) . . . . ?
Dy1 O11 C28A C29 -52(3) . . . . ?
Dy1 O11A C28 C29A 23(8) . . . . ?
C36 N5 C32 C33 -57.2(13) . . . . ?
C44 N5 C32 C33 62.6(11) . . . . ?
C40 N5 C32 C33 -176.4(11) . . . . ?
N5 C32 C33 C34A 116(3) . . . . ?
N5 C32 C33 C34 166.0(14) . . . . ?
C32 C33 C34 C35 -174.9(17) . . . . ?
C32 C33 C34A C35A 170(3) . . . . ?
C44 N5 C36 C37 -175.5(10) . . . . ?
C40 N5 C36 C37 64.5(11) . . . . ?
C32 N5 C36 C37 -54.4(12) . . . . ?
N5 C36 C37 C38 178.4(11) . . . . ?
C36 C37 C38 C39 177.2(13) . . . . ?
C36 N5 C40 C41 64.0(12) . . . . ?
C44 N5 C40 C41 -54.6(13) . . . . ?
C32 N5 C40 C41 -175.6(12) . . . . ?
N5 C40 C41 C42 176.7(13) . . . . ?
C40 C41 C42 C43 179.3(17) . . . . ?
C36 N5 C44 C45 -176.8(10) . . . . ?
C40 N5 C44 C45 -57.8(12) . . . . ?
C32 N5 C44 C45 61.9(11) . . . . ?
N5 C44 C45 C46 162.2(10) . . . . ?
C44 C45 C46 C47 -179.4(13) . . . . ?
C60 N6 C48 C49 -63.7(13) . . . . ?
C52 N6 C48 C49 59.1(15) . . . . ?
C56 N6 C48 C49 176.5(12) . . . . ?
N6 C48 C49 C50 -175.1(12) . . . . ?
C48 C49 C50 C51 177.0(15) . . . . ?
C60 N6 C52 C53 166.8(11) . . . . ?
C56 N6 C52 C53 -70.5(13) . . . . ?
C48 N6 C52 C53 47.1(15) . . . . ?
N6 C52 C53 C54 173.6(13) . . . . ?
C52 C53 C54 C55 178.5(15) . . . . ?
C60 N6 C56 C57 -61.9(16) . . . . ?
C52 N6 C56 C57 174.9(12) . . . . ?
C48 N6 C56 C57 55.0(13) . . . . ?
N6 C56 C57 C58 168.3(10) . . . . ?
C56 C57 C58 C59 -81.0(19) . . . . ?
C52 N6 C60 C61 69.2(14) . . . . ?
C56 N6 C60 C61 -51.1(16) . . . . ?
C48 N6 C60 C61 -168.5(13) . . . . ?
N6 C60 C61 C62 -173.4(14) . . . . ?
C60 C61 C62 C63 -169.9(17) . . . . ?
C56A N6A C48A C49A 64(2) . . . . ?
C52A N6A C48A C49A -56(2) . . . . ?
C60A N6A C48A C49A -169(2) . . . . ?
N6A C48A C49A C50A -148.3(17) . . . . ?
C48A C49A C50A C51A -80(3) . . . . ?
C56A N6A C52A C53A -173(3) . . . . ?
C48A N6A C52A C53A -50(2) . . . . ?
C60A N6A C52A C53A 65(3) . . . . ?
N6A C52A C53A C54A -180(2) . . . . ?
C52A C53A C54A C55A -165(3) . . . . ?
C52A N6A C56A C57A -69(3) . . . . ?
C48A N6A C56A C57A 168(2) . . . . ?
C60A N6A C56A C57A 46(4) . . . . ?
N6A C56A C57A C58A -173(3) . . . . ?
C56A C57A C58A C59A -146(8) . . . . ?
C56A N6A C60A C61A 55(4) . . . . ?
C52A N6A C60A C61A 173(3) . . . . ?
C48A N6A C60A C61A -69(3) . . . . ?
N6A C60A C61A C62A -176(3) . . . . ?
C60A C61A C62A C63A 179(4) . . . . ?
